data_7111220
loop_
_publ_author_name
'Boyd, Derek R.'
'Sharma, Narain D.'
'Kennedy, Martina A.'
'Shepherd, Steven D.'
'Malone, John F.'
'Alves-Areias, Andr\'e'
'Holt, Robert'
'Allenmark, Stig G.'
'Lemurell (n\'ee Andersson), Malin A.'
'Dalton, Howard'
'Luckarift, Heather'

_publ_section_title
;
 Enzyme-catalysed oxygenation and deoxygenation routes to chiral
 thiosulfinates
;
_journal_issue 14
_journal_name_full 'Chemical Communications'
_journal_page_first 1452
_journal_paper_doi 10.1039/b203139f
_journal_year 2002
_chemical_formula_sum 'C8 H8 O S2'
_chemical_formula_weight 184.26
_chemical_name_systematic
; 
? 
;
_space_group_IT_number 4
_symmetry_cell_setting monoclinic
_symmetry_space_group_name_Hall 'P 2yb'
_symmetry_space_group_name_H-M 'P 1 21 1'
_atom_sites_solution_hydrogens difmap
_atom_sites_solution_primary direct
_atom_sites_solution_secondary difmap
_audit_creation_method SHELXL-97
_cell_angle_alpha 90.00
_cell_angle_beta 102.587(11)
_cell_angle_gamma 90.00
_cell_formula_units_Z 2
_cell_length_a 7.7121(10)
_cell_length_b 4.7053(9)
_cell_length_c 11.6358(19)
_cell_measurement_reflns_used 16
_cell_measurement_temperature 300(2)
_cell_measurement_theta_max 27.7
_cell_measurement_theta_min 5.9
_cell_volume 412.09(12)
_computing_cell_refinement 'Bruker XSCANS'
_computing_data_collection 'Bruker XSCANS'
_computing_data_reduction 'Bruker XSCANS'
_computing_molecular_graphics 'SHELXL-97 (Sheldrick, 1997)'
_computing_publication_material 'SHELXL-97 (Sheldrick, 1997)'
_computing_structure_refinement 'SHELXL-97 (Sheldrick, 1997)'
_computing_structure_solution 'SHELXS-97 (Sheldrick, 1990)'
_diffrn_ambient_temperature 300(2)
_diffrn_measured_fraction_theta_full 0.783
_diffrn_measured_fraction_theta_max 0.783
_diffrn_measurement_device_type 'Bruker P4 diffractometer'
_diffrn_measurement_method omega
_diffrn_radiation_monochromator graphite
_diffrn_radiation_source 'fine-focus sealed tube'
_diffrn_radiation_type CuK\a
_diffrn_radiation_wavelength 1.54178
_diffrn_reflns_av_R_equivalents 0.0377
_diffrn_reflns_av_sigmaI/netI 0.0538
_diffrn_reflns_limit_h_max 9
_diffrn_reflns_limit_h_min -9
_diffrn_reflns_limit_k_max 4
_diffrn_reflns_limit_k_min -4
_diffrn_reflns_limit_l_max 14
_diffrn_reflns_limit_l_min -14
_diffrn_reflns_number 1453
_diffrn_reflns_theta_full 69.87
_diffrn_reflns_theta_max 69.87
_diffrn_reflns_theta_min 3.89
_diffrn_standards_interval_count 97
_diffrn_standards_number 3
_exptl_absorpt_coefficient_mu 5.323
_exptl_absorpt_correction_type none
_exptl_crystal_colour colourless
_exptl_crystal_density_diffrn 1.485
_exptl_crystal_density_method 'not measured'
_exptl_crystal_description needle
_exptl_crystal_F_000 192
_exptl_crystal_size_max .50
_exptl_crystal_size_mid .20
_exptl_crystal_size_min .15
_refine_diff_density_max 0.352
_refine_diff_density_min -0.343
_refine_diff_density_rms 0.066
_refine_ls_abs_structure_details 'Flack H D (1983), Acta Cryst. A39, 876-881'
_refine_ls_abs_structure_Flack -0.06(5)
_refine_ls_extinction_coef 0.024(3)
_refine_ls_extinction_expression Fc^*^=kFc[1+0.001xFc^2^\l^3^/sin(2\q)]^-1/4^
_refine_ls_extinction_method SHELXL
_refine_ls_goodness_of_fit_ref 1.083
_refine_ls_hydrogen_treatment geom
_refine_ls_matrix_type full
_refine_ls_number_parameters 101
_refine_ls_number_reflns 1167
_refine_ls_number_restraints 1
_refine_ls_restrained_S_all 1.082
_refine_ls_R_factor_all 0.0538
_refine_ls_R_factor_gt 0.0481
_refine_ls_shift/su_max 0.001
_refine_ls_shift/su_mean 0.000
_refine_ls_structure_factor_coef Fsqd
_refine_ls_weighting_details 'calc w=1/[\s^2^(Fo^2^)+(0.0615P)^2^+0.1483P] where P=(Fo^2^+2Fc^2^)/3'
_refine_ls_weighting_scheme calc
_refine_ls_wR_factor_gt 0.1178
_refine_ls_wR_factor_ref 0.1227
_reflns_number_gt 1067
_reflns_number_total 1167
_reflns_threshold_expression >2sigma(I)
_cod_data_source_file b203139fsup1.cif
_cod_data_source_block 9
_cod_original_sg_symbol_H-M P2(1)
_cod_database_code 7111220

loop_
_symmetry_equiv_pos_as_xyz
'x, y, z'
'-x, y+1/2, -z'

loop_
_atom_site_label
_atom_site_type_symbol
_atom_site_fract_x
_atom_site_fract_y
_atom_site_fract_z
_atom_site_U_iso_or_equiv
_atom_site_adp_type
_atom_site_occupancy
_atom_site_symmetry_multiplicity
_atom_site_calc_flag
_atom_site_refinement_flags
S1 S 0.63279(16) 0.3630(3) 0.32481(11) 0.0441(5) Uani 1 1 d .
S2 S 0.5752(2) 0.2866(4) 0.14110(12) 0.0592(6) Uani 1 1 d .
O1 O 0.6397(5) 0.0887(10) 0.3874(3) 0.0578(12) Uani 1 1 d .
C1 C 0.4196(7) 0.5195(13) 0.3312(4) 0.0432(14) Uani 1 1 d .
H1A H 0.4217 0.5793 0.4112 0.052 Uiso 1 1 calc R
H1B H 0.3996 0.6864 0.2811 0.052 Uiso 1 1 calc R
C2 C 0.2720(6) 0.3148(12) 0.2924(4) 0.0355(13) Uani 1 1 d .
C3 C 0.1791(7) 0.1970(15) 0.3716(5) 0.0504(16) Uani 1 1 d .
H3 H 0.2069 0.2515 0.4503 0.060 Uiso 1 1 calc R
C4 C 0.0485(7) 0.0032(16) 0.3339(6) 0.0605(18) Uani 1 1 d .
H4 H -0.0131 -0.0724 0.3872 0.073 Uiso 1 1 calc R
C5 C 0.0059(7) -0.0830(16) 0.2182(6) 0.0637(19) Uani 1 1 d .
H5 H -0.0846 -0.2144 0.1935 0.076 Uiso 1 1 calc R
C6 C 0.0983(8) 0.0267(16) 0.1385(5) 0.0581(18) Uani 1 1 d .
H6 H 0.0709 -0.0324 0.0604 0.070 Uiso 1 1 calc R
C7 C 0.2312(6) 0.2240(12) 0.1756(4) 0.0381(13) Uani 1 1 d .
C8 C 0.3363(7) 0.3516(15) 0.0925(4) 0.0548(15) Uani 1 1 d .
H8A H 0.3153 0.5549 0.0869 0.066 Uiso 1 1 calc R
H8B H 0.2949 0.2710 0.0146 0.066 Uiso 1 1 calc R

loop_
_atom_site_aniso_label
_atom_site_aniso_U_11
_atom_site_aniso_U_22
_atom_site_aniso_U_33
_atom_site_aniso_U_23
_atom_site_aniso_U_13
_atom_site_aniso_U_12
S1 0.0393(6) 0.0499(10) 0.0450(7) -0.0013(7) 0.0130(5) -0.0047(8)
S2 0.0597(8) 0.0836(15) 0.0409(7) 0.0019(8) 0.0253(6) 0.0067(8)
O1 0.060(3) 0.062(3) 0.051(2) 0.017(2) 0.0131(18) 0.006(2)
C1 0.052(3) 0.040(4) 0.041(3) -0.004(3) 0.017(2) 0.000(3)
C2 0.036(2) 0.035(4) 0.037(2) -0.003(3) 0.0114(18) 0.004(3)
C3 0.038(3) 0.065(5) 0.050(3) 0.004(3) 0.016(2) 0.004(3)
C4 0.041(3) 0.073(5) 0.072(4) 0.012(4) 0.022(3) -0.003(3)
C5 0.041(3) 0.060(5) 0.083(4) 0.000(4) -0.002(3) -0.007(3)
C6 0.051(3) 0.064(5) 0.049(3) -0.010(3) -0.010(3) 0.009(3)
C7 0.041(3) 0.036(3) 0.035(2) 0.000(2) 0.004(2) 0.009(3)
C8 0.073(4) 0.062(4) 0.031(2) 0.008(3) 0.016(2) 0.009(4)

loop_
_atom_type_symbol
_atom_type_description
_atom_type_scat_dispersion_real
_atom_type_scat_dispersion_imag
_atom_type_scat_source
C C 0.0181 0.0091 'International Tables Vol C Tables 4.2.6.8 and 6.1.1.4'
H H 0.0000 0.0000 'International Tables Vol C Tables 4.2.6.8 and 6.1.1.4'
O O 0.0492 0.0322 'International Tables Vol C Tables 4.2.6.8 and 6.1.1.4'
S S 0.3331 0.5567 'International Tables Vol C Tables 4.2.6.8 and 6.1.1.4'

loop_
_geom_angle_atom_site_label_1
_geom_angle_atom_site_label_2
_geom_angle_atom_site_label_3
_geom_angle
O1 S1 C1 105.6(3)
O1 S1 S2 109.06(19)
C1 S1 S2 96.75(17)
C8 S2 S1 105.02(16)
C2 C1 S1 111.4(4)
C7 C2 C3 118.8(5)
C7 C2 C1 119.4(4)
C3 C2 C1 121.7(4)
C4 C3 C2 120.2(5)
C3 C4 C5 121.1(6)
C4 C5 C6 119.8(6)
C7 C6 C5 119.7(6)
C6 C7 C2 120.4(5)
C6 C7 C8 122.1(5)
C2 C7 C8 117.5(5)
C7 C8 S2 112.3(4)

loop_
_geom_bond_atom_site_label_1
_geom_bond_atom_site_label_2
_geom_bond_distance
S1 O1 1.477(4)
S1 C1 1.817(5)
S1 S2 2.117(2)
S2 C8 1.831(5)
C1 C2 1.484(7)
C2 C7 1.393(6)
C2 C3 1.400(7)
C3 C4 1.359(9)
C4 C5 1.375(9)
C5 C6 1.386(9)
C6 C7 1.380(8)
C7 C8 1.516(7)
